data_1007175
loop_
_publ_author_name
'Averbuch-Pouchot, M T'
'Durif, A'

_publ_section_title
;
Contribution to the crystal chemistry of tetrametaphosphates (I).
;
_journal_coden_ASTM JSSCBI
_journal_name_full 'Journal of Solid State Chemistry'
_journal_page_first 119
_journal_page_last 132
_journal_paper_doi 10.1016/0022-4596(85)90275-0
_journal_volume 58
_journal_year 1985
_chemical_formula_structural 'Na4 P4 O12 (H2 O)4'
_chemical_formula_sum 'H8 Na4 O16 P4'
_chemical_name_systematic
;
Tetrasodium cyclo-tetraphosphate tetrahydrate - triclinic
;
_space_group_IT_number 2
_symmetry_cell_setting triclinic
_symmetry_Int_Tables_number 2
_symmetry_space_group_name_Hall '-P 1'
_symmetry_space_group_name_H-M 'P -1'
_cell_angle_alpha 103.4
_cell_angle_beta 106.98
_cell_angle_gamma 93.28
_cell_formula_units_Z 1
_cell_length_a 6.652
_cell_length_b 9.579
_cell_length_c 6.32
_cell_volume 371.3
_refine_ls_R_factor_all 0.021
_cod_database_code 1007175

loop_
_symmetry_equiv_pos_as_xyz
x,y,z
-x,-y,-z

loop_
_atom_site_label
_atom_site_type_symbol
_atom_site_symmetry_multiplicity
_atom_site_Wyckoff_symbol
_atom_site_fract_x
_atom_site_fract_y
_atom_site_fract_z
_atom_site_occupancy
_atom_site_attached_hydrogens
_atom_site_calc_flag
P1 P5+ 2 i 0.26653(5) 0.08995(3) 0.24381(5) 1. 0 d
P2 P5+ 2 i 0.89850(5) 0.21206(3) 0.98661(5) 1. 0 d
Na1 Na1+ 2 i 0.82110(9) 0.126 0.42149(9) 1. 0 d
Na2 Na1+ 2 i 0.55608(9) 0.40321(6) 0.23963(10) 1. 0 d
O1 O2- 2 i 0.1207(1) 0.1505(1) 0.0431(2) 1. 0 d
O2 O2- 2 i 0.1579(1) 0.0795(1) 0.4148(2) 1. 0 d
O3 O2- 2 i 0.4806(1) 0.1711(1) 0.3179(2) 1. 0 d
O4 O2- 2 i 0.8916(2) 0.2747(1) 0.7915(2) 1. 0 d
O5 O2- 2 i 0.8695(1) 0.3008(1) 0.1987(2) 1. 0 d
O6 O2- 2 i 0.7270(1) 0.0698(1) 0.9047(2) 1. 0 d
O7 O2- 2 i 0.3493(2) 0.3582(1) 0.8208(2) 1. 0 d
O8 O2- 2 i 0.2613(2) 0.4951(1) 0.3559(2) 1. 0 d
H1 H1+ 2 i 0.342(4) 0.275(3) 0.727(4) 1. 0 d
H2 H1+ 2 i 0.219(4) 0.334(3) 0.833(4) 1. 0 d
H3 H1+ 2 i 0.778(4) 0.431(3) 0.692(4) 1. 0 d
H4 H1+ 2 i 0.143(4) 0.437(3) 0.331(4) 1. 0 d

loop_
_atom_type_symbol
_atom_type_oxidation_number
P5+ 5.000
Na1+ 1.000
O2- -2.000
H1+ 1.000
